data_7036238
loop_
_publ_author_name
'Bu, Fei'
'Lin, Qipu'
'Zhai, Quan-Guo'
'Bu, Xianhui'
'Feng, Pingyun'

_publ_section_title
;
 Charge-tunable indium-organic frameworks built from cationic, anionic,
 and neutral building blocks.
;
_journal_issue 38
_journal_name_full 'Dalton transactions (Cambridge, England : 2003)'
_journal_page_first 16671
_journal_page_last 16674
_journal_paper_doi 10.1039/c5dt02861b
_journal_volume 44
_journal_year 2015
_chemical_formula_moiety 'C12 H4 In2 O13'
_chemical_formula_sum 'C12 H4 In2 O13'
_chemical_formula_weight 585.79
_chemical_name_systematic Compound3
_space_group_IT_number 11
_symmetry_cell_setting monoclinic
_symmetry_space_group_name_Hall '-P 2yb'
_symmetry_space_group_name_H-M 'P 1 21/m 1'
_atom_sites_solution_hydrogens geom
_atom_sites_solution_primary direct
_atom_sites_solution_secondary difmap
_audit_creation_method SHELXL-97
_audit_update_record
;
2015-05-05 deposited with the CCDC.
2015-08-19 downloaded from the CCDC.
;
_cell_angle_alpha 90.00
_cell_angle_beta 105.1130(10)
_cell_angle_gamma 90.00
_cell_formula_units_Z 4
_cell_length_a 10.7435(6)
_cell_length_b 21.4819(12)
_cell_length_c 10.7721(7)
_cell_measurement_reflns_used 2808
_cell_measurement_temperature 195(2)
_cell_measurement_theta_max 24.97
_cell_measurement_theta_min 2.18
_cell_volume 2400.1(2)
_computing_cell_refinement 'Bruker SAINT'
_computing_data_collection 'Bruker APEX2'
_computing_data_reduction 'Bruker SAINT'
_computing_molecular_graphics 'Bruker SHELXTL'
_computing_publication_material 'Bruker SHELXTL'
_computing_structure_refinement 'SHELXL-97 (Sheldrick, 1997)'
_computing_structure_solution 'SHELXS-97 (Sheldrick, 1990)'
_diffrn_ambient_temperature 195(2)
_diffrn_measured_fraction_theta_full 0.977
_diffrn_measured_fraction_theta_max 0.977
_diffrn_measurement_device_type 'Bruker APEX-II CCD'
_diffrn_measurement_method '\f and \w scans'
_diffrn_radiation_monochromator graphite
_diffrn_radiation_source 'fine-focus sealed tube'
_diffrn_radiation_type MoK\a
_diffrn_radiation_wavelength 0.71073
_diffrn_reflns_av_R_equivalents 0.0252
_diffrn_reflns_av_sigmaI/netI 0.0405
_diffrn_reflns_limit_h_max 11
_diffrn_reflns_limit_h_min -12
_diffrn_reflns_limit_k_max 21
_diffrn_reflns_limit_k_min -25
_diffrn_reflns_limit_l_max 12
_diffrn_reflns_limit_l_min -4
_diffrn_reflns_number 8139
_diffrn_reflns_theta_full 25.04
_diffrn_reflns_theta_max 25.04
_diffrn_reflns_theta_min 1.96
_diffrn_standards_decay_% none
_diffrn_standards_interval_count 0
_diffrn_standards_interval_time none
_diffrn_standards_number none
_exptl_absorpt_coefficient_mu 1.97
_exptl_absorpt_correction_T_max 0.871
_exptl_absorpt_correction_T_min 0.805
_exptl_absorpt_correction_type none
_exptl_crystal_colour colorless
_exptl_crystal_density_diffrn 1.621
_exptl_crystal_density_meas 1.57
_exptl_crystal_density_method 'not measured'
_exptl_crystal_description block
_exptl_crystal_F_000 1112.0
_exptl_crystal_size_max 0.11
_exptl_crystal_size_mid 0.10
_exptl_crystal_size_min 0.07
_refine_diff_density_max 0.550
_refine_diff_density_min -0.552
_refine_diff_density_rms 0.113
_refine_ls_extinction_method none
_refine_ls_goodness_of_fit_ref 1.036
_refine_ls_hydrogen_treatment constr
_refine_ls_matrix_type full
_refine_ls_number_parameters 260
_refine_ls_number_reflns 4274
_refine_ls_number_restraints 51
_refine_ls_restrained_S_all 1.036
_refine_ls_R_factor_all 0.0376
_refine_ls_R_factor_gt 0.0279
_refine_ls_shift/su_max 0.001
_refine_ls_shift/su_mean 0.000
_refine_ls_structure_factor_coef Fsqd
_refine_ls_weighting_details 'calc w=1/[\s^2^(Fo^2^)+(0.0341P)^2^+5.6855P] where P=(Fo^2^+2Fc^2^)/3'
_refine_ls_weighting_scheme calc
_refine_ls_wR_factor_gt 0.0774
_refine_ls_wR_factor_ref 0.0804
_reflns_number_gt 3434
_reflns_number_total 4274
_reflns_threshold_expression >2sigma(I)
_cod_data_source_file c5dt02861b2.cif
_cod_data_source_block Compound-3
_cod_depositor_comments
;
The following automatic conversions were performed:

'_symmetry_cell_setting' value 'Monoclinic' changed to 'monoclinic'
according to
/usr/data/users/saulius/crontab/automatic-downloads/rss-feeds/RSC/lib/dictionaries/cif_core.dic
dictionary named 'cif_core.dic' version 2.4.2 from 2011-04-26.

Automatic conversion script
Id: cif_fix_values 3271 2015-04-21 07:52:19Z andrius 

 Adding full bibliography for 7036236--7036238.cif.
;
_cod_original_sg_symbol_H-M P2(1)/m
_cod_database_code 7036238

loop_
_symmetry_equiv_pos_as_xyz
'x, y, z'
'-x, y+1/2, -z'
'-x, -y, -z'
'x, -y-1/2, z'

loop_
_atom_site_label
_atom_site_type_symbol
_atom_site_fract_x
_atom_site_fract_y
_atom_site_fract_z
_atom_site_U_iso_or_equiv
_atom_site_adp_type
_atom_site_occupancy
_atom_site_symmetry_multiplicity
_atom_site_calc_flag
_atom_site_refinement_flags
_atom_site_disorder_group
In1 In -0.67853(3) 0.058066(16) 1.18607(3) 0.01184(10) Uani 1 1 d . .
In3 In -1.0000 0.0000 1.0000 0.01089(12) Uani 1 2 d S .
In4 In -0.5000 0.0000 1.5000 0.01253(12) Uani 1 2 d S .
O1W O -0.5609(3) -0.00994(16) 1.3013(3) 0.0216(8) Uani 1 1 d . .
O2W O -0.5814(4) 0.0649(2) 1.0396(3) 0.0361(11) Uani 1 1 d . .
O3W O -0.7994(3) -0.01010(16) 1.0764(3) 0.0150(8) Uani 1 1 d . .
O1 O -0.7910(3) 0.06516(18) 1.3243(3) 0.0242(9) Uani 1 1 d . .
O2 O -0.6831(3) 0.03503(17) 1.5220(3) 0.0199(8) Uani 1 1 d . .
O3 O -0.9620(3) 0.03902(16) 1.8273(3) 0.0179(8) Uani 1 1 d . .
O4 O -1.1448(4) 0.09424(18) 1.7579(3) 0.0272(9) Uani 1 1 d . .
O5 O -1.0026(3) 0.09392(16) 1.0728(3) 0.0204(8) Uani 1 1 d . .
O6 O -0.8034(3) 0.13321(16) 1.0960(3) 0.0181(8) Uani 1 1 d . .
O7 O -0.5574(3) 0.13327(16) 1.2869(3) 0.0204(8) Uani 1 1 d . .
O8 O -0.4368(3) 0.09353(17) 1.4726(3) 0.0228(8) Uani 1 1 d . .
O9 O -0.8962(3) 0.06302(16) 1.6082(3) 0.0167(7) Uani 1 1 d . .
O10 O -0.9046(4) 0.2500 1.0801(4) 0.0180(11) Uani 1 2 d SU .
O11 O -0.4825(4) 0.2500 1.3713(4) 0.0167(11) Uani 1 2 d S .
C1 C -0.7822(4) 0.0555(2) 1.4411(4) 0.0146(10) Uani 1 1 d . .
C2 C -0.8989(5) 0.0697(2) 1.4814(4) 0.0134(11) Uani 1 1 d . .
C3 C -1.0170(5) 0.0869(3) 1.4136(5) 0.0217(12) Uani 1 1 d . .
H3A H -1.0437 0.0932 1.3252 0.026 Uiso 1 1 calc R .
C4 C -1.0930(5) 0.0937(3) 1.5015(5) 0.0217(12) Uani 1 1 d . .
H4A H -1.1785 0.1065 1.4835 0.026 Uiso 1 1 calc R .
C5 C -1.0170(5) 0.0779(2) 1.6153(5) 0.0168(11) Uani 1 1 d . .
C6 C -1.0445(5) 0.0709(2) 1.7444(5) 0.0170(11) Uani 1 1 d . .
C7 C -0.9232(5) 0.1372(2) 1.0756(5) 0.0199(12) Uani 1 1 d U .
C8 C -0.9819(5) 0.1991(3) 1.0497(6) 0.0332(14) Uani 1 1 d U .
C9 C -1.0992(9) 0.2176(4) 0.9679(12) 0.038(3) Uani 0.631(13) 1 d PU 1
H9A H -1.1646 0.1917 0.9222 0.046 Uiso 0.631(13) 1 calc PR 1
C9' C -1.1042(16) 0.2173(8) 1.066(2) 0.036(3) Uani 0.369(13) 1 d PU 2
H9'A H -1.1705 0.1912 1.0744 0.044 Uiso 0.369(13) 1 calc PR 2
C10 C -0.4779(5) 0.1375(2) 1.3952(4) 0.0152(11) Uani 1 1 d . .
C11 C -0.4255(5) 0.1994(2) 1.4411(4) 0.0154(11) Uani 1 1 d . .
C12 C -0.3370(5) 0.2175(2) 1.5475(5) 0.0224(12) Uani 1 1 d . .
H12A H -0.2855 0.1917 1.6094 0.027 Uiso 1 1 calc R .

loop_
_atom_site_aniso_label
_atom_site_aniso_U_11
_atom_site_aniso_U_22
_atom_site_aniso_U_33
_atom_site_aniso_U_23
_atom_site_aniso_U_13
_atom_site_aniso_U_12
In1 0.00969(17) 0.01433(19) 0.01058(15) -0.00013(15) 0.00102(12) -0.00026(16)
In3 0.0095(2) 0.0114(3) 0.0120(2) -0.00060(19) 0.00314(18) -0.0016(2)
In4 0.0103(3) 0.0116(3) 0.0136(2) 0.00262(19) -0.00062(18) -0.0005(2)
O1W 0.026(2) 0.018(2) 0.0161(17) 0.0013(15) -0.0026(15) 0.0060(16)
O2W 0.037(2) 0.056(3) 0.0233(19) 0.001(2) 0.0220(18) -0.008(2)
O3W 0.0064(17) 0.018(2) 0.0205(17) -0.0032(14) 0.0030(13) -0.0018(14)
O1 0.019(2) 0.039(2) 0.0166(17) 0.0053(17) 0.0092(15) 0.0081(18)
O2 0.0147(18) 0.029(2) 0.0152(16) 0.0008(15) 0.0035(14) 0.0007(17)
O3 0.0183(19) 0.022(2) 0.0160(16) 0.0002(15) 0.0088(14) -0.0012(16)
O4 0.032(2) 0.029(2) 0.028(2) 0.0105(17) 0.0205(17) 0.0089(19)
O5 0.020(2) 0.0128(19) 0.0281(19) -0.0052(15) 0.0056(16) -0.0042(16)
O6 0.0101(19) 0.017(2) 0.0243(19) 0.0016(15) 0.0003(15) 0.0030(15)
O7 0.0185(19) 0.015(2) 0.0217(18) -0.0006(14) -0.0059(16) -0.0067(15)
O8 0.026(2) 0.017(2) 0.0217(18) 0.0034(16) 0.0001(15) -0.0044(17)
O9 0.0134(17) 0.023(2) 0.0150(16) 0.0026(15) 0.0067(13) 0.0000(16)
O10 0.015(2) 0.011(2) 0.025(2) 0.000 -0.001(2) 0.000
O11 0.017(3) 0.013(3) 0.016(2) 0.000 -0.003(2) 0.000
C1 0.014(3) 0.015(3) 0.013(2) 0.003(2) 0.0002(19) -0.002(2)
C2 0.017(3) 0.016(3) 0.007(2) 0.0030(19) 0.0037(19) 0.002(2)
C3 0.023(3) 0.030(3) 0.013(2) 0.001(2) 0.006(2) 0.009(3)
C4 0.015(3) 0.029(3) 0.022(3) 0.001(2) 0.006(2) 0.004(2)
C5 0.016(3) 0.017(3) 0.021(2) 0.002(2) 0.011(2) 0.002(2)
C6 0.016(3) 0.018(3) 0.020(2) 0.003(2) 0.009(2) -0.002(2)
C7 0.024(3) 0.015(3) 0.020(2) -0.002(2) 0.004(2) 0.003(2)
C8 0.010(2) 0.017(3) 0.066(3) 0.001(3) -0.002(2) -0.002(2)
C9 0.023(4) 0.018(4) 0.064(6) 0.000(4) -0.006(4) -0.003(3)
C9' 0.020(5) 0.020(6) 0.066(7) -0.003(6) 0.006(5) 0.000(4)
C10 0.012(3) 0.016(3) 0.018(2) 0.004(2) 0.003(2) -0.001(2)
C11 0.019(3) 0.007(3) 0.017(2) 0.0036(19) 0.001(2) 0.002(2)
C12 0.022(3) 0.018(3) 0.023(3) 0.001(2) -0.001(2) 0.003(2)

loop_
_atom_type_symbol
_atom_type_description
_atom_type_scat_dispersion_real
_atom_type_scat_dispersion_imag
_atom_type_scat_source
C C 0.0033 0.0016 'International Tables Vol C Tables 4.2.6.8 and 6.1.1.4'
H H 0.0000 0.0000 'International Tables Vol C Tables 4.2.6.8 and 6.1.1.4'
N N 0.0061 0.0033 'International Tables Vol C Tables 4.2.6.8 and 6.1.1.4'
O O 0.0106 0.0060 'International Tables Vol C Tables 4.2.6.8 and 6.1.1.4'
In In -0.7276 1.3100 'International Tables Vol C Tables 4.2.6.8 and 6.1.1.4'

loop_
_geom_angle_atom_site_label_1
_geom_angle_atom_site_label_2
_geom_angle_atom_site_label_3
_geom_angle
_geom_angle_site_symmetry_1
_geom_angle_site_symmetry_3
O3W In1 O1W 92.04(13) . .
O3W In1 O2W 88.97(14) . .
O1W In1 O2W 98.67(15) . .
O3W In1 O1 93.56(13) . .
O1W In1 O1 90.03(14) . .
O2W In1 O1 170.85(16) . .
O3W In1 O6 92.75(12) . .
O1W In1 O6 171.04(13) . .
O2W In1 O6 88.98(15) . .
O1 In1 O6 82.12(13) . .
O3W In1 O7 175.64(13) . .
O1W In1 O7 91.83(13) . .
O2W In1 O7 88.47(15) . .
O1 In1 O7 88.43(14) . .
O6 In1 O7 83.68(12) . .
O3W In3 O3W 180.0 . 3_357
O3W In3 O5 93.61(13) . .
O3W In3 O5 86.39(13) 3_357 .
O3W In3 O5 86.39(13) . 3_357
O3W In3 O5 93.61(13) 3_357 3_357
O5 In3 O5 180.00(7) . 3_357
O3W In3 O3 88.44(12) . 1_554
O3W In3 O3 91.56(12) 3_357 1_554
O5 In3 O3 88.51(13) . 1_554
O5 In3 O3 91.49(13) 3_357 1_554
O3W In3 O3 91.56(12) . 3_358
O3W In3 O3 88.44(12) 3_357 3_358
O5 In3 O3 91.49(13) . 3_358
O5 In3 O3 88.51(13) 3_357 3_358
O3 In3 O3 180.000(1) 1_554 3_358
O1W In4 O1W 180.000(1) 3_458 .
O1W In4 O8 91.11(13) 3_458 .
O1W In4 O8 88.89(13) . .
O1W In4 O8 88.89(13) 3_458 3_458
O1W In4 O8 91.11(13) . 3_458
O8 In4 O8 180.000(1) . 3_458
O1W In4 O2 95.57(13) 3_458 3_458
O1W In4 O2 84.43(13) . 3_458
O8 In4 O2 88.94(14) . 3_458
O8 In4 O2 91.06(14) 3_458 3_458
O1W In4 O2 84.43(13) 3_458 .
O1W In4 O2 95.57(13) . .
O8 In4 O2 91.06(14) . .
O8 In4 O2 88.94(14) 3_458 .
O2 In4 O2 180.000(1) 3_458 .
In4 O1W In1 120.91(16) . .
In1 O3W In3 124.46(16) . .
C1 O1 In1 140.6(3) . .
C1 O2 In4 131.8(3) . .
C6 O3 In3 123.5(3) . 1_556
C7 O5 In3 128.7(3) . .
C7 O6 In1 128.4(3) . .
C10 O7 In1 133.6(3) . .
C10 O8 In4 135.8(3) . .
C5 O9 C2 105.1(4) . .
C8 O10 C8 106.9(6) . 4_565
C11 O11 C11 104.9(5) 4_565 .
O1 C1 O2 125.3(4) . .
O1 C1 C2 114.7(4) . .
O2 C1 C2 120.0(4) . .
C3 C2 O9 110.1(4) . .
C3 C2 C1 131.2(4) . .
O9 C2 C1 118.6(4) . .
C2 C3 C4 107.1(4) . .
C2 C3 H3A 126.4 . .
C4 C3 H3A 126.4 . .
C5 C4 C3 105.6(4) . .
C5 C4 H4A 127.2 . .
C3 C4 H4A 127.2 . .
C4 C5 O9 112.0(4) . .
C4 C5 C6 131.2(5) . .
O9 C5 C6 116.7(4) . .
O4 C6 O3 127.1(4) . .
O4 C6 C5 117.2(4) . .
O3 C6 C5 115.6(4) . .
O6 C7 O5 127.8(5) . .
O6 C7 C8 117.9(5) . .
O5 C7 C8 114.3(5) . .
O10 C8 C9 108.6(6) . .
O10 C8 C9' 106.0(8) . .
C9 C8 C9' 44.6(8) . .
O10 C8 C7 118.5(5) . .
C9 C8 C7 130.6(6) . .
C9' C8 C7 126.2(9) . .
C9 C9 C8 106.5(5) 4_565 .
C9 C9 H9A 126.7 4_565 .
C8 C9 H9A 126.7 . .
C9' C9' C8 105.9(7) 4_565 .
C9' C9' H9'A 127.0 4_565 .
C8 C9' H9'A 127.0 . .
O7 C10 O8 126.5(5) . .
O7 C10 C11 118.9(4) . .
O8 C10 C11 114.6(4) . .
C12 C11 O11 110.7(4) . .
C12 C11 C10 132.0(4) . .
O11 C11 C10 116.9(4) . .
C11 C12 C12 106.8(3) . 4_565
C11 C12 H12A 126.6 . .
C12 C12 H12A 126.6 4_565 .

loop_
_geom_bond_atom_site_label_1
_geom_bond_atom_site_label_2
_geom_bond_distance
_geom_bond_site_symmetry_2
In1 O3W 2.104(3) .
In1 O1W 2.110(3) .
In1 O2W 2.111(3) .
In1 O1 2.154(3) .
In1 O6 2.160(3) .
In1 O7 2.178(3) .
In3 O3W 2.109(3) .
In3 O3W 2.109(3) 3_357
In3 O5 2.168(3) .
In3 O5 2.168(3) 3_357
In3 O3 2.174(3) 1_554
In3 O3 2.174(3) 3_358
In4 O1W 2.080(3) 3_458
In4 O1W 2.080(3) .
In4 O8 2.166(4) .
In4 O8 2.166(4) 3_458
In4 O2 2.176(3) 3_458
In4 O2 2.176(3) .
O1 C1 1.254(5) .
O2 C1 1.267(5) .
O3 C6 1.281(6) .
O3 In3 2.174(3) 1_556
O4 C6 1.231(6) .
O5 C7 1.258(6) .
O6 C7 1.251(6) .
O7 C10 1.257(6) .
O8 C10 1.262(6) .
O9 C5 1.358(6) .
O9 C2 1.366(5) .
O10 C8 1.360(6) .
O10 C8 1.360(6) 4_565
O11 C11 1.372(5) 4_565
O11 C11 1.372(5) .
C1 C2 1.461(7) .
C2 C3 1.341(7) .
C3 C4 1.410(7) .
C3 H3A 0.9300 .
C4 C5 1.327(7) .
C4 H4A 0.9300 .
C5 C6 1.503(6) .
C7 C8 1.467(7) .
C8 C9 1.394(11) .
C8 C9' 1.423(18) .
C9 C9 1.393(19) 4_565
C9 H9A 0.9300 .
C9' C9' 1.40(3) 4_565
C9' H9'A 0.9300 .
C10 C11 1.477(7) .
C11 C12 1.342(7) .
C12 C12 1.397(10) 4_565
C12 H12A 0.9300 .
